data_7152422
loop_
_publ_author_name
'Zagidullin, Almaz'
'Ganushevich, Yulia'
'Miluykov, Vasili'
'Krivolapov, Dmitry'
'Kataeva, Olga'
'Sinyashin, Oleg'
'Hey-Hawkins, Evamarie'

_publ_section_title
;
 Reactions of 1-alkyl-1,2-diphospholes with 1,3-dipoles:
 diphenyldiazomethane and nitrones.
;
_journal_issue 27
_journal_name_full 'Organic &amp; biomolecular chemistry'
_journal_page_first 5298
_journal_page_last 5306
_journal_paper_doi 10.1039/c2ob25532d
_journal_volume 10
_journal_year 2012
_chemical_formula_moiety '(C48 H44 O P4), (C48 H44 O1 P4)'
_chemical_formula_sum 'C48 H44 O1.5 P4'
_chemical_formula_weight 768.71
_chemical_name_systematic
;

?

;
_space_group_IT_number 14
_symmetry_cell_setting monoclinic
_symmetry_space_group_name_Hall '-P 2ybc'
_symmetry_space_group_name_H-M 'P 1 21/c 1'
_atom_sites_solution_hydrogens geom
_atom_sites_solution_primary direct
_atom_sites_solution_secondary difmap
_audit_creation_method SHELXL-97
_cell_angle_alpha 90.00
_cell_angle_beta 96.130(6)
_cell_angle_gamma 90.00
_cell_formula_units_Z 4
_cell_length_a 10.7260(10)
_cell_length_b 19.139(2)
_cell_length_c 19.555(2)
_cell_measurement_reflns_used 1228
_cell_measurement_temperature 198(2)
_cell_measurement_theta_max 18.33
_cell_measurement_theta_min 2.37
_cell_volume 3991.4(7)
_computing_cell_refinement 'APEX2 v2, 1-4 (Bruker AXS, 2005-2007)'
_computing_data_collection 'APEX2 v2, 1-4 (Bruker AXS, 2005-2007)'
_computing_data_reduction 'SAINT NT v6.0 (Bruker AXS, 2003)'
_computing_molecular_graphics 'ORTEP-3 for Windows (Farrugia, 1997)'
_computing_publication_material 'WinGX (Farrugia 1999), enCIFer (Allen et al. 2004)'
_computing_structure_refinement 'SHELXL-97 (Sheldrick, 1997), WinGX (Farrugia 1999), PLATON (Spek 2005)'
_computing_structure_solution 'SIR2004 (Burla et al., 2005)'
_diffrn_ambient_temperature 198(2)
_diffrn_measured_fraction_theta_full 0.971
_diffrn_measured_fraction_theta_max 0.971
_diffrn_measurement_device 'Bruker Kappa APEX II CCD'
_diffrn_measurement_device_type 'CCD area detector'
_diffrn_measurement_method '\f and \w scans'
_diffrn_radiation_monochromator graphite
_diffrn_radiation_source 'fine-focus sealed tube'
_diffrn_radiation_type MoK\a
_diffrn_radiation_wavelength 0.71073
_diffrn_reflns_av_R_equivalents 0.2130
_diffrn_reflns_av_sigmaI/netI 0.3764
_diffrn_reflns_limit_h_max 9
_diffrn_reflns_limit_h_min -13
_diffrn_reflns_limit_k_max 23
_diffrn_reflns_limit_k_min -23
_diffrn_reflns_limit_l_max 21
_diffrn_reflns_limit_l_min -24
_diffrn_reflns_number 30279
_diffrn_reflns_theta_full 26.00
_diffrn_reflns_theta_max 26.00
_diffrn_reflns_theta_min 1.49
_diffrn_standards_number 0
_exptl_absorpt_coefficient_mu 0.227
_exptl_absorpt_correction_T_max 0.9910
_exptl_absorpt_correction_T_min 0.9667
_exptl_absorpt_correction_type multi-scan
_exptl_absorpt_process_details 'SADABS version 2.10 (Sheldrick,Bruker AXS Inc.,2002)'
_exptl_crystal_colour colorless
_exptl_crystal_density_diffrn 1.279
_exptl_crystal_density_method 'not measured'
_exptl_crystal_description plate
_exptl_crystal_F_000 1616
_exptl_crystal_size_max 0.15
_exptl_crystal_size_mid 0.05
_exptl_crystal_size_min 0.04
_refine_diff_density_max 0.417
_refine_diff_density_min -0.456
_refine_diff_density_rms 0.055
_refine_ls_extinction_method none
_refine_ls_goodness_of_fit_ref 0.696
_refine_ls_hydrogen_treatment constr
_refine_ls_matrix_type full
_refine_ls_number_parameters 486
_refine_ls_number_reflns 7607
_refine_ls_number_restraints 0
_refine_ls_restrained_S_all 0.696
_refine_ls_R_factor_all 0.2242
_refine_ls_R_factor_gt 0.0517
_refine_ls_shift/su_max 0.001
_refine_ls_shift/su_mean 0.000
_refine_ls_structure_factor_coef Fsqd
_refine_ls_weighting_details 'calc w=1/[\s^2^(Fo^2^)+(0.0120P)^2^+0.0000P] where P=(Fo^2^+2Fc^2^)/3'
_refine_ls_weighting_scheme calc
_refine_ls_wR_factor_gt 0.0586
_refine_ls_wR_factor_ref 0.0836
_reflns_number_gt 2286
_reflns_number_total 7607
_reflns_threshold_expression >2sigma(I)
_cod_data_source_file c2ob25532d.txt
_cod_data_source_block shelxl2
_cod_depositor_comments
;
The following automatic conversions were performed:

'_symmetry_cell_setting' value 'Monoclinic' changed to 'monoclinic'
according to /home/saulius/struct/CIF-dictionaries/cif_core.dic
dictionary named 'cif_core.dic' version 2.4.1 from 2010-06-29.

Automatic conversion script
Id: cif_fix_values 1891 2012-01-12 08:04:46Z andrius 
;
_cod_original_sg_symbol_H-M P2(1)/c
_cod_original_formula_sum 'C48 H44 O1.50 P4'
_cod_database_code 7152422

loop_
_symmetry_equiv_pos_as_xyz
'x, y, z'
'-x, y+1/2, -z+1/2'
'-x, -y, -z'
'x, -y-1/2, z-1/2'

loop_
_atom_site_label
_atom_site_type_symbol
_atom_site_fract_x
_atom_site_fract_y
_atom_site_fract_z
_atom_site_U_iso_or_equiv
_atom_site_adp_type
_atom_site_occupancy
_atom_site_symmetry_multiplicity
_atom_site_calc_flag
_atom_site_refinement_flags
P1 P 0.13335(12) 0.79525(6) 0.21316(7) 0.0300(4) Uani 1 1 d .
P2 P 0.02904(14) 0.89348(7) 0.19609(7) 0.0349(4) Uani 1 1 d .
O2 O 0.0736(7) 0.9528(4) 0.1662(4) 0.073(2) Uiso 0.50 1 d P
C3 C -0.0112(4) 0.8985(2) 0.2833(2) 0.0251(12) Uani 1 1 d .
C4 C 0.0462(4) 0.8564(2) 0.3301(2) 0.0254(13) Uani 1 1 d .
C5 C 0.1398(4) 0.8007(2) 0.3094(2) 0.0237(12) Uani 1 1 d .
P6 P 0.30292(12) 0.83089(6) 0.34895(7) 0.0294(4) Uani 1 1 d .
P7 P 0.38714(13) 0.76865(6) 0.27277(7) 0.0298(4) Uani 1 1 d .
O7 O 0.3568(3) 0.69365(13) 0.26968(14) 0.0350(9) Uani 1 1 d .
C8 C 0.3037(4) 0.8219(2) 0.2024(2) 0.0242(12) Uani 1 1 d .
C9 C 0.3274(4) 0.8960(2) 0.2266(2) 0.0233(12) Uani 1 1 d .
C10 C 0.3229(4) 0.9067(2) 0.2952(2) 0.0241(12) Uani 1 1 d .
C11 C -0.1129(5) 0.8610(3) 0.1419(3) 0.0506(16) Uani 1 1 d .
H11A H -0.1386 0.8143 0.1586 0.061 Uiso 1 1 calc R
C12 C -0.2212(5) 0.9118(3) 0.1387(3) 0.092(2) Uani 1 1 d .
H12A H -0.2910 0.8938 0.1072 0.138 Uiso 1 1 calc R
H12B H -0.1945 0.9571 0.1221 0.138 Uiso 1 1 calc R
H12C H -0.2483 0.9173 0.1847 0.138 Uiso 1 1 calc R
C13 C -0.0720(5) 0.8550(3) 0.0691(2) 0.071(2) Uani 1 1 d .
H13A H -0.1442 0.8418 0.0367 0.106 Uiso 1 1 calc R
H13B H -0.0065 0.8193 0.0687 0.106 Uiso 1 1 calc R
H13C H -0.0391 0.9001 0.0554 0.106 Uiso 1 1 calc R
C14 C -0.1050(4) 0.9541(2) 0.2976(2) 0.0289(13) Uani 1 1 d .
C15 C -0.1990(4) 0.9393(2) 0.3390(2) 0.0393(14) Uani 1 1 d .
H15A H -0.2025 0.8948 0.3602 0.047 Uiso 1 1 calc R
C16 C -0.2880(5) 0.9901(3) 0.3494(3) 0.0469(16) Uani 1 1 d .
H16A H -0.3533 0.9799 0.3770 0.056 Uiso 1 1 calc R
C17 C -0.2815(5) 1.0545(3) 0.3199(3) 0.0481(16) Uani 1 1 d .
H17A H -0.3419 1.0892 0.3275 0.058 Uiso 1 1 calc R
C18 C -0.1893(5) 1.0691(2) 0.2799(3) 0.0462(16) Uani 1 1 d .
H18A H -0.1856 1.1140 0.2594 0.055 Uiso 1 1 calc R
C19 C -0.1005(5) 1.0191(2) 0.2686(2) 0.0368(14) Uani 1 1 d .
H19A H -0.0361 1.0299 0.2406 0.044 Uiso 1 1 calc R
C20 C 0.0411(4) 0.8658(2) 0.4060(2) 0.0277(13) Uani 1 1 d .
C21 C -0.0177(4) 0.8182(2) 0.4455(3) 0.0405(15) Uani 1 1 d .
H21A H -0.0536 0.7769 0.4250 0.049 Uiso 1 1 calc R
C22 C -0.0238(5) 0.8311(3) 0.5144(3) 0.0518(17) Uani 1 1 d .
H22A H -0.0684 0.7998 0.5406 0.062 Uiso 1 1 calc R
C23 C 0.0331(5) 0.8882(3) 0.5456(3) 0.0542(17) Uani 1 1 d .
H23A H 0.0318 0.8952 0.5936 0.065 Uiso 1 1 calc R
C24 C 0.0920(5) 0.9350(3) 0.5075(3) 0.0525(17) Uani 1 1 d .
H24A H 0.1310 0.9752 0.5288 0.063 Uiso 1 1 calc R
C25 C 0.0948(4) 0.9241(2) 0.4382(3) 0.0395(15) Uani 1 1 d .
H25A H 0.1348 0.9575 0.4119 0.047 Uiso 1 1 calc R
C26 C 0.1042(5) 0.7304(2) 0.3385(2) 0.0271(13) Uani 1 1 d .
C27 C -0.0113(5) 0.7023(2) 0.3167(3) 0.0395(14) Uani 1 1 d .
H27A H -0.0640 0.7262 0.2822 0.047 Uiso 1 1 calc R
C28 C -0.0530(5) 0.6412(3) 0.3427(3) 0.0454(16) Uani 1 1 d .
H28A H -0.1327 0.6227 0.3260 0.054 Uiso 1 1 calc R
C29 C 0.0224(6) 0.6069(3) 0.3935(3) 0.0550(19) Uani 1 1 d .
H29A H -0.0057 0.5649 0.4127 0.066 Uiso 1 1 calc R
C30 C 0.1392(5) 0.6337(3) 0.4167(3) 0.0518(17) Uani 1 1 d .
H30A H 0.1918 0.6101 0.4515 0.062 Uiso 1 1 calc R
C31 C 0.1782(5) 0.6949(2) 0.3889(2) 0.0378(14) Uani 1 1 d .
H31A H 0.2584 0.7131 0.4048 0.045 Uiso 1 1 calc R
C32 C 0.5568(4) 0.7842(2) 0.2796(2) 0.0324(13) Uani 1 1 d .
H32A H 0.5738 0.8317 0.2615 0.039 Uiso 1 1 calc R
C33 C 0.6162(4) 0.7284(2) 0.2372(2) 0.0564(17) Uani 1 1 d .
H33A H 0.7075 0.7346 0.2420 0.085 Uiso 1 1 calc R
H33B H 0.5834 0.7331 0.1887 0.085 Uiso 1 1 calc R
H33C H 0.5959 0.6819 0.2537 0.085 Uiso 1 1 calc R
C34 C 0.6094(4) 0.7790(2) 0.3554(2) 0.0472(15) Uani 1 1 d .
H34A H 0.7012 0.7806 0.3591 0.071 Uiso 1 1 calc R
H34B H 0.5825 0.7349 0.3746 0.071 Uiso 1 1 calc R
H34C H 0.5782 0.8182 0.3809 0.071 Uiso 1 1 calc R
C35 C 0.3460(4) 0.7969(2) 0.1353(2) 0.0275(12) Uani 1 1 d .
C36 C 0.4529(4) 0.8231(2) 0.1103(2) 0.0344(14) Uani 1 1 d .
H36A H 0.4953 0.8615 0.1331 0.041 Uiso 1 1 calc R
C37 C 0.4990(5) 0.7950(3) 0.0537(2) 0.0431(15) Uani 1 1 d .
H37A H 0.5717 0.8147 0.0376 0.052 Uiso 1 1 calc R
C38 C 0.4417(5) 0.7390(3) 0.0199(3) 0.0509(16) Uani 1 1 d .
H38A H 0.4742 0.7192 -0.0191 0.061 Uiso 1 1 calc R
C39 C 0.3352(5) 0.7120(3) 0.0441(2) 0.0464(15) Uani 1 1 d .
H39A H 0.2937 0.6733 0.0214 0.056 Uiso 1 1 calc R
C40 C 0.2886(4) 0.7406(2) 0.1006(2) 0.0347(14) Uani 1 1 d .
H40A H 0.2152 0.7212 0.1161 0.042 Uiso 1 1 calc R
C41 C 0.3578(5) 0.9509(2) 0.1782(2) 0.0310(13) Uani 1 1 d .
C42 C 0.4595(5) 0.9958(2) 0.1978(2) 0.0449(16) Uani 1 1 d .
H42A H 0.5051 0.9908 0.2419 0.054 Uiso 1 1 calc R
C43 C 0.4941(5) 1.0475(3) 0.1532(3) 0.0587(19) Uani 1 1 d .
H43A H 0.5612 1.0784 0.1675 0.070 Uiso 1 1 calc R
C44 C 0.4315(7) 1.0535(3) 0.0894(3) 0.082(2) Uani 1 1 d .
H44A H 0.4562 1.0883 0.0590 0.098 Uiso 1 1 calc R
C45 C 0.3321(6) 1.0097(3) 0.0680(3) 0.070(2) Uani 1 1 d .
H45A H 0.2889 1.0143 0.0233 0.084 Uiso 1 1 calc R
C46 C 0.2965(5) 0.9589(3) 0.1129(3) 0.0439(15) Uani 1 1 d .
H46A H 0.2282 0.9289 0.0983 0.053 Uiso 1 1 calc R
C47 C 0.3225(4) 0.9759(2) 0.3289(2) 0.0264(13) Uani 1 1 d .
C48 C 0.3895(4) 0.9866(2) 0.3923(2) 0.0347(14) Uani 1 1 d .
H48A H 0.4403 0.9500 0.4128 0.042 Uiso 1 1 calc R
C49 C 0.3842(5) 1.0498(3) 0.4266(3) 0.0470(16) Uani 1 1 d .
H49A H 0.4331 1.0567 0.4695 0.056 Uiso 1 1 calc R
C50 C 0.3089(5) 1.1018(3) 0.3987(3) 0.0540(18) Uani 1 1 d .
H50A H 0.3047 1.1452 0.4221 0.065 Uiso 1 1 calc R
C51 C 0.2387(5) 1.0914(2) 0.3363(3) 0.0465(16) Uani 1 1 d .
H51A H 0.1846 1.1273 0.3174 0.056 Uiso 1 1 calc R
C52 C 0.2460(4) 1.0304(2) 0.3017(2) 0.0342(14) Uani 1 1 d .
H52A H 0.1983 1.0246 0.2582 0.041 Uiso 1 1 calc R

loop_
_atom_site_aniso_label
_atom_site_aniso_U_11
_atom_site_aniso_U_22
_atom_site_aniso_U_33
_atom_site_aniso_U_23
_atom_site_aniso_U_13
_atom_site_aniso_U_12
P1 0.0284(9) 0.0279(7) 0.0333(9) -0.0017(7) 0.0022(7) -0.0019(7)
P2 0.0336(10) 0.0344(8) 0.0364(10) 0.0025(7) 0.0026(8) 0.0057(7)
C3 0.020(3) 0.028(3) 0.027(3) 0.000(2) -0.003(3) 0.001(3)
C4 0.016(3) 0.021(3) 0.039(3) -0.005(2) 0.004(3) -0.002(2)
C5 0.016(3) 0.021(3) 0.034(3) 0.003(2) 0.000(2) -0.001(2)
P6 0.0273(9) 0.0279(8) 0.0326(9) 0.0000(7) 0.0020(7) 0.0024(7)
P7 0.0261(9) 0.0265(7) 0.0366(9) -0.0005(7) 0.0023(7) 0.0016(7)
O7 0.032(2) 0.0273(19) 0.045(2) -0.0033(17) 0.0013(19) 0.0015(16)
C8 0.017(3) 0.029(3) 0.026(3) -0.002(2) -0.003(2) 0.000(2)
C9 0.013(3) 0.024(3) 0.033(3) 0.000(2) 0.000(3) -0.006(2)
C10 0.011(3) 0.029(3) 0.031(3) 0.001(2) -0.004(2) -0.001(2)
C11 0.031(4) 0.068(4) 0.048(4) -0.021(3) -0.020(3) 0.032(3)
C12 0.054(5) 0.126(6) 0.092(6) -0.033(5) -0.012(4) -0.003(4)
C13 0.056(5) 0.092(5) 0.060(5) -0.021(4) -0.009(4) 0.007(4)
C14 0.025(3) 0.031(3) 0.030(3) -0.003(3) 0.000(3) 0.004(3)
C15 0.034(4) 0.038(3) 0.044(4) 0.009(3) -0.006(3) 0.005(3)
C16 0.030(4) 0.054(4) 0.057(4) -0.004(3) 0.006(3) 0.013(3)
C17 0.036(4) 0.040(4) 0.066(5) -0.003(3) -0.005(4) 0.007(3)
C18 0.040(4) 0.030(3) 0.068(4) 0.002(3) -0.001(4) 0.005(3)
C19 0.032(4) 0.030(3) 0.047(4) 0.000(3) -0.002(3) 0.002(3)
C20 0.016(3) 0.033(3) 0.033(3) 0.002(3) 0.003(3) 0.013(3)
C21 0.043(4) 0.042(3) 0.038(4) 0.001(3) 0.009(3) 0.014(3)
C22 0.055(5) 0.046(4) 0.056(4) 0.008(3) 0.016(4) 0.020(3)
C23 0.046(5) 0.078(5) 0.038(4) 0.000(4) 0.006(3) 0.023(4)
C24 0.036(4) 0.063(4) 0.056(4) -0.020(4) -0.007(3) 0.012(3)
C25 0.030(4) 0.044(3) 0.045(4) -0.009(3) 0.004(3) 0.012(3)
C26 0.019(3) 0.030(3) 0.033(3) -0.004(3) 0.006(3) 0.004(3)
C27 0.036(4) 0.031(3) 0.051(4) -0.001(3) 0.004(3) 0.003(3)
C28 0.046(4) 0.040(4) 0.051(4) -0.006(3) 0.012(4) -0.015(3)
C29 0.092(6) 0.028(3) 0.049(4) 0.003(3) 0.024(4) -0.007(4)
C30 0.054(5) 0.047(4) 0.052(4) 0.011(3) -0.002(4) -0.001(3)
C31 0.030(4) 0.040(3) 0.043(4) 0.006(3) 0.001(3) -0.005(3)
C32 0.014(3) 0.037(3) 0.047(4) 0.004(3) 0.005(3) -0.008(2)
C33 0.028(4) 0.077(4) 0.064(4) -0.006(4) 0.004(3) 0.015(3)
C34 0.025(3) 0.063(4) 0.052(4) -0.007(3) -0.004(3) -0.003(3)
C35 0.027(3) 0.024(3) 0.029(3) -0.002(2) -0.006(3) -0.002(3)
C36 0.037(4) 0.034(3) 0.032(3) -0.010(3) 0.003(3) -0.007(3)
C37 0.041(4) 0.050(3) 0.040(4) -0.007(3) 0.012(3) -0.007(3)
C38 0.053(4) 0.062(4) 0.038(4) -0.015(3) 0.009(3) 0.006(3)
C39 0.046(4) 0.047(4) 0.045(4) -0.014(3) 0.002(3) -0.012(3)
C40 0.025(3) 0.039(3) 0.041(4) -0.009(3) 0.007(3) -0.003(3)
C41 0.033(4) 0.032(3) 0.026(3) -0.004(3) -0.008(3) -0.001(3)
C42 0.053(4) 0.049(4) 0.031(3) -0.002(3) 0.002(3) -0.012(3)
C43 0.081(5) 0.050(4) 0.047(4) -0.004(3) 0.020(4) -0.034(4)
C44 0.143(8) 0.052(4) 0.051(5) 0.018(4) 0.011(5) -0.024(5)
C45 0.102(6) 0.058(4) 0.046(4) 0.019(4) -0.008(4) -0.011(4)
C46 0.050(4) 0.041(3) 0.039(4) 0.000(3) -0.001(3) -0.008(3)
C47 0.024(4) 0.028(3) 0.028(3) 0.000(2) 0.004(3) -0.006(3)
C48 0.032(4) 0.034(3) 0.036(4) -0.010(3) -0.007(3) 0.005(3)
C49 0.048(4) 0.047(4) 0.041(4) -0.015(3) -0.016(3) -0.001(3)
C50 0.066(5) 0.037(3) 0.060(5) -0.024(3) 0.015(4) -0.008(3)
C51 0.049(4) 0.027(3) 0.064(5) 0.006(3) 0.010(4) 0.003(3)
C52 0.030(4) 0.029(3) 0.043(4) -0.005(3) 0.003(3) -0.003(3)

loop_
_atom_type_symbol
_atom_type_description
_atom_type_scat_dispersion_real
_atom_type_scat_dispersion_imag
_atom_type_scat_source
C C 0.0033 0.0016 'International Tables Vol C Tables 4.2.6.8 and 6.1.1.4'
H H 0.0000 0.0000 'International Tables Vol C Tables 4.2.6.8 and 6.1.1.4'
O O 0.0106 0.0060 'International Tables Vol C Tables 4.2.6.8 and 6.1.1.4'
P P 0.1023 0.0942 'International Tables Vol C Tables 4.2.6.8 and 6.1.1.4'

loop_
_geom_angle_atom_site_label_1
_geom_angle_atom_site_label_2
_geom_angle_atom_site_label_3
_geom_angle
C5 P1 C8 99.3(2)
C5 P1 P2 93.91(14)
C8 P1 P2 103.29(14)
O2 P2 C3 118.9(3)
O2 P2 C11 109.3(4)
C3 P2 C11 106.9(2)
O2 P2 P1 124.9(3)
C3 P2 P1 94.10(16)
C11 P2 P1 99.93(17)
C4 C3 C14 124.9(4)
C4 C3 P2 118.7(3)
C14 C3 P2 116.3(3)
C3 C4 C20 123.2(4)
C3 C4 C5 120.4(4)
C20 C4 C5 115.8(4)
C26 C5 C4 108.3(3)
C26 C5 P1 110.0(3)
C4 C5 P1 110.2(3)
C26 C5 P6 111.5(3)
C4 C5 P6 106.0(3)
P1 C5 P6 110.7(2)
C10 P6 C5 99.5(2)
C10 P6 P7 87.61(14)
C5 P6 P7 89.21(13)
O7 P7 C32 111.98(19)
O7 P7 C8 114.61(19)
C32 P7 C8 111.1(2)
O7 P7 P6 117.10(13)
C32 P7 P6 110.02(16)
C8 P7 P6 90.26(14)
C9 C8 C35 121.0(4)
C9 C8 P7 103.3(3)
C35 C8 P7 107.6(3)
C9 C8 P1 110.1(3)
C35 C8 P1 112.8(3)
P7 C8 P1 99.21(19)
C10 C9 C41 123.9(4)
C10 C9 C8 115.3(4)
C41 C9 C8 120.7(4)
C9 C10 C47 125.1(4)
C9 C10 P6 117.9(3)
C47 C10 P6 116.8(3)
C12 C11 C13 107.6(5)
C12 C11 P2 112.7(4)
C13 C11 P2 104.7(4)
C12 C11 H11A 110.5
C13 C11 H11A 110.5
P2 C11 H11A 110.5
C11 C12 H12A 109.5
C11 C12 H12B 109.5
H12A C12 H12B 109.5
C11 C12 H12C 109.5
H12A C12 H12C 109.5
H12B C12 H12C 109.5
C11 C13 H13A 109.5
C11 C13 H13B 109.5
H13A C13 H13B 109.5
C11 C13 H13C 109.5
H13A C13 H13C 109.5
H13B C13 H13C 109.5
C19 C14 C15 119.1(4)
C19 C14 C3 120.6(4)
C15 C14 C3 120.3(4)
C14 C15 C16 119.6(4)
C14 C15 H15A 120.2
C16 C15 H15A 120.2
C17 C16 C15 120.2(5)
C17 C16 H16A 119.9
C15 C16 H16A 119.9
C18 C17 C16 120.2(5)
C18 C17 H17A 119.9
C16 C17 H17A 119.9
C17 C18 C19 120.4(5)
C17 C18 H18A 119.8
C19 C18 H18A 119.8
C14 C19 C18 120.4(5)
C14 C19 H19A 119.8
C18 C19 H19A 119.8
C25 C20 C21 118.0(5)
C25 C20 C4 119.4(4)
C21 C20 C4 122.5(5)
C22 C21 C20 119.9(5)
C22 C21 H21A 120.0
C20 C21 H21A 120.0
C23 C22 C21 121.0(5)
C23 C22 H22A 119.5
C21 C22 H22A 119.5
C22 C23 C24 119.5(5)
C22 C23 H23A 120.2
C24 C23 H23A 120.2
C23 C24 C25 119.9(6)
C23 C24 H24A 120.0
C25 C24 H24A 120.0
C24 C25 C20 121.4(5)
C24 C25 H25A 119.3
C20 C25 H25A 119.3
C27 C26 C31 117.5(5)
C27 C26 C5 118.7(5)
C31 C26 C5 123.7(5)
C28 C27 C26 122.5(5)
C28 C27 H27A 118.8
C26 C27 H27A 118.8
C27 C28 C29 118.9(5)
C27 C28 H28A 120.5
C29 C28 H28A 120.5
C28 C29 C30 120.0(5)
C28 C29 H29A 120.0
C30 C29 H29A 120.0
C31 C30 C29 119.3(5)
C31 C30 H30A 120.4
C29 C30 H30A 120.4
C30 C31 C26 121.8(5)
C30 C31 H31A 119.1
C26 C31 H31A 119.1
C33 C32 C34 110.4(4)
C33 C32 P7 108.4(3)
C34 C32 P7 108.7(3)
C33 C32 H32A 109.8
C34 C32 H32A 109.8
P7 C32 H32A 109.8
C32 C33 H33A 109.5
C32 C33 H33B 109.5
H33A C33 H33B 109.5
C32 C33 H33C 109.5
H33A C33 H33C 109.5
H33B C33 H33C 109.5
C32 C34 H34A 109.5
C32 C34 H34B 109.5
H34A C34 H34B 109.5
C32 C34 H34C 109.5
H34A C34 H34C 109.5
H34B C34 H34C 109.5
C40 C35 C36 116.8(4)
C40 C35 C8 120.9(4)
C36 C35 C8 121.8(4)
C37 C36 C35 121.7(4)
C37 C36 H36A 119.2
C35 C36 H36A 119.2
C36 C37 C38 121.0(5)
C36 C37 H37A 119.5
C38 C37 H37A 119.5
C37 C38 C39 118.1(5)
C37 C38 H38A 121.0
C39 C38 H38A 121.0
C40 C39 C38 120.8(5)
C40 C39 H39A 119.6
C38 C39 H39A 119.6
C39 C40 C35 121.6(5)
C39 C40 H40A 119.2
C35 C40 H40A 119.2
C46 C41 C42 117.5(5)
C46 C41 C9 123.8(5)
C42 C41 C9 118.6(5)
C43 C42 C41 120.9(5)
C43 C42 H42A 119.6
C41 C42 H42A 119.6
C44 C43 C42 119.7(6)
C44 C43 H43A 120.1
C42 C43 H43A 120.1
C43 C44 C45 121.1(6)
C43 C44 H44A 119.5
C45 C44 H44A 119.5
C44 C45 C46 119.1(6)
C44 C45 H45A 120.4
C46 C45 H45A 120.4
C41 C46 C45 121.7(5)
C41 C46 H46A 119.2
C45 C46 H46A 119.2
C48 C47 C52 117.5(4)
C48 C47 C10 120.4(4)
C52 C47 C10 121.8(5)
C47 C48 C49 121.3(5)
C47 C48 H48A 119.4
C49 C48 H48A 119.4
C50 C49 C48 119.9(5)
C50 C49 H49A 120.1
C48 C49 H49A 120.1
C49 C50 C51 119.6(5)
C49 C50 H50A 120.2
C51 C50 H50A 120.2
C52 C51 C50 120.8(5)
C52 C51 H51A 119.6
C50 C51 H51A 119.6
C51 C52 C47 120.9(5)
C51 C52 H52A 119.5
C47 C52 H52A 119.5

loop_
_geom_bond_atom_site_label_1
_geom_bond_atom_site_label_2
_geom_bond_distance
P1 C5 1.878(4)
P1 C8 1.930(4)
P1 P2 2.1949(18)
P2 O2 1.385(7)
P2 C3 1.805(4)
P2 C11 1.866(5)
C3 C4 1.322(6)
C3 C14 1.511(5)
C4 C20 1.502(6)
C4 C5 1.547(5)
C5 C26 1.526(5)
C5 P6 1.925(4)
P6 C10 1.817(4)
P6 P7 2.1776(16)
P7 O7 1.472(3)
P7 C32 1.834(4)
P7 C8 1.864(4)
C8 C9 1.508(5)
C8 C35 1.511(5)
C9 C10 1.364(5)
C9 C41 1.473(6)
C10 C47 1.480(5)
C11 C12 1.511(6)
C11 C13 1.539(6)
C11 H11A 1.0000
C12 H12A 0.9800
C12 H12B 0.9800
C12 H12C 0.9800
C13 H13A 0.9800
C13 H13B 0.9800
C13 H13C 0.9800
C14 C19 1.370(5)
C14 C15 1.388(5)
C15 C16 1.392(5)
C15 H15A 0.9500
C16 C17 1.366(6)
C16 H16A 0.9500
C17 C18 1.354(6)
C17 H17A 0.9500
C18 C19 1.385(5)
C18 H18A 0.9500
C19 H19A 0.9500
C20 C25 1.377(6)
C20 C21 1.387(5)
C21 C22 1.380(6)
C21 H21A 0.9500
C22 C23 1.362(7)
C22 H22A 0.9500
C23 C24 1.364(6)
C23 H23A 0.9500
C24 C25 1.375(6)
C24 H24A 0.9500
C25 H25A 0.9500
C26 C27 1.375(6)
C26 C31 1.376(6)
C27 C28 1.370(6)
C27 H27A 0.9500
C28 C29 1.379(7)
C28 H28A 0.9500
C29 C30 1.384(7)
C29 H29A 0.9500
C30 C31 1.375(6)
C30 H30A 0.9500
C31 H31A 0.9500
C32 C33 1.531(5)
C32 C34 1.532(6)
C32 H32A 1.0000
C33 H33A 0.9800
C33 H33B 0.9800
C33 H33C 0.9800
C34 H34A 0.9800
C34 H34B 0.9800
C34 H34C 0.9800
C35 C40 1.383(5)
C35 C36 1.387(5)
C36 C37 1.369(5)
C36 H36A 0.9500
C37 C38 1.371(6)
C37 H37A 0.9500
C38 C39 1.382(6)
C38 H38A 0.9500
C39 C40 1.373(5)
C39 H39A 0.9500
C40 H40A 0.9500
C41 C46 1.381(6)
C41 C42 1.409(6)
C42 C43 1.395(6)
C42 H42A 0.9500
C43 C44 1.357(7)
C43 H43A 0.9500
C44 C45 1.385(7)
C44 H44A 0.9500
C45 C46 1.391(6)
C45 H45A 0.9500
C46 H46A 0.9500
C47 C48 1.380(6)
C47 C52 1.397(6)
C48 C49 1.387(6)
C48 H48A 0.9500
C49 C50 1.359(6)
C49 H49A 0.9500
C50 C51 1.378(6)
C50 H50A 0.9500
C51 C52 1.357(5)
C51 H51A 0.9500
C52 H52A 0.9500

loop_
_geom_torsion_atom_site_label_1
_geom_torsion_atom_site_label_2
_geom_torsion_atom_site_label_3
_geom_torsion_atom_site_label_4
_geom_torsion
C5 P1 P2 O2 116.2(4)
C8 P1 P2 O2 15.7(4)
C5 P1 P2 C3 -13.7(2)
C8 P1 P2 C3 -114.2(2)
C5 P1 P2 C11 -121.7(2)
C8 P1 P2 C11 137.9(2)
O2 P2 C3 C4 -121.7(5)
C11 P2 C3 C4 114.0(4)
P1 P2 C3 C4 12.3(4)
O2 P2 C3 C14 55.3(5)
C11 P2 C3 C14 -68.9(4)
P1 P2 C3 C14 -170.6(3)
C14 C3 C4 C20 -10.1(8)
P2 C3 C4 C20 166.7(4)
C14 C3 C4 C5 179.4(4)
P2 C3 C4 C5 -3.8(6)
C3 C4 C5 C26 -129.6(5)
C20 C4 C5 C26 59.3(5)
C3 C4 C5 P1 -9.2(5)
C20 C4 C5 P1 179.6(3)
C3 C4 C5 P6 110.6(4)
C20 C4 C5 P6 -60.5(4)
C8 P1 C5 C26 -122.4(3)
P2 P1 C5 C26 133.5(3)
C8 P1 C5 C4 118.3(3)
P2 P1 C5 C4 14.2(3)
C8 P1 C5 P6 1.4(2)
P2 P1 C5 P6 -102.79(19)
C26 C5 P6 C10 172.3(3)
C4 C5 P6 C10 -70.0(3)
P1 C5 P6 C10 49.5(2)
C26 C5 P6 P7 84.9(3)
C4 C5 P6 P7 -157.5(3)
P1 C5 P6 P7 -37.95(19)
C10 P6 P7 O7 -156.1(2)
C5 P6 P7 O7 -56.5(2)
C10 P6 P7 C32 74.6(2)
C5 P6 P7 C32 174.1(2)
C10 P6 P7 C8 -38.0(2)
C5 P6 P7 C8 61.50(19)
O7 P7 C8 C9 167.4(2)
C32 P7 C8 C9 -64.5(3)
P6 P7 C8 C9 47.1(2)
O7 P7 C8 C35 -63.6(3)
C32 P7 C8 C35 64.6(3)
P6 P7 C8 C35 176.2(3)
O7 P7 C8 P1 54.0(2)
C32 P7 C8 P1 -177.9(2)
P6 P7 C8 P1 -66.25(16)
C5 P1 C8 C9 -63.8(3)
P2 P1 C8 C9 32.5(3)
C5 P1 C8 C35 157.8(3)
P2 P1 C8 C35 -105.9(3)
C5 P1 C8 P7 44.2(2)
P2 P1 C8 P7 140.46(14)
C35 C8 C9 C10 -159.8(4)
P7 C8 C9 C10 -39.5(4)
P1 C8 C9 C10 65.7(5)
C35 C8 C9 C41 18.0(7)
P7 C8 C9 C41 138.3(4)
P1 C8 C9 C41 -116.5(4)
C41 C9 C10 C47 12.7(7)
C8 C9 C10 C47 -169.6(4)
C41 C9 C10 P6 -172.5(4)
C8 C9 C10 P6 5.2(5)
C5 P6 C10 C9 -63.3(4)
P7 P6 C10 C9 25.5(4)
C5 P6 C10 C47 111.9(4)
P7 P6 C10 C47 -159.3(4)
O2 P2 C11 C12 -64.5(5)
C3 P2 C11 C12 65.4(5)
P1 P2 C11 C12 162.8(4)
O2 P2 C11 C13 52.2(5)
C3 P2 C11 C13 -177.9(3)
P1 P2 C11 C13 -80.5(3)
C4 C3 C14 C19 136.9(5)
P2 C3 C14 C19 -40.0(6)
C4 C3 C14 C15 -44.7(7)
P2 C3 C14 C15 138.4(4)
C19 C14 C15 C16 1.2(8)
C3 C14 C15 C16 -177.3(5)
C14 C15 C16 C17 -1.2(8)
C15 C16 C17 C18 0.7(8)
C16 C17 C18 C19 -0.2(9)
C15 C14 C19 C18 -0.7(8)
C3 C14 C19 C18 177.7(5)
C17 C18 C19 C14 0.2(8)
C3 C4 C20 C25 -65.2(7)
C5 C4 C20 C25 105.7(5)
C3 C4 C20 C21 113.8(5)
C5 C4 C20 C21 -75.3(6)
C25 C20 C21 C22 1.7(7)
C4 C20 C21 C22 -177.3(5)
C20 C21 C22 C23 -3.7(8)
C21 C22 C23 C24 3.2(9)
C22 C23 C24 C25 -0.8(8)
C23 C24 C25 C20 -1.1(8)
C21 C20 C25 C24 0.6(7)
C4 C20 C25 C24 179.7(4)
C4 C5 C26 C27 62.2(5)
P1 C5 C26 C27 -58.3(4)
P6 C5 C26 C27 178.4(3)
C4 C5 C26 C31 -113.8(5)
P1 C5 C26 C31 125.7(4)
P6 C5 C26 C31 2.4(5)
C31 C26 C27 C28 -0.4(7)
C5 C26 C27 C28 -176.7(4)
C26 C27 C28 C29 1.0(7)
C27 C28 C29 C30 -1.0(8)
C28 C29 C30 C31 0.5(8)
C29 C30 C31 C26 0.1(8)
C27 C26 C31 C30 -0.1(7)
C5 C26 C31 C30 175.9(4)
O7 P7 C32 C33 35.5(4)
C8 P7 C32 C33 -94.0(3)
P6 P7 C32 C33 167.6(3)
O7 P7 C32 C34 -84.4(3)
C8 P7 C32 C34 146.0(3)
P6 P7 C32 C34 47.7(3)
C9 C8 C35 C40 -156.4(4)
P7 C8 C35 C40 85.4(5)
P1 C8 C35 C40 -23.0(5)
C9 C8 C35 C36 31.8(7)
P7 C8 C35 C36 -86.4(5)
P1 C8 C35 C36 165.3(4)
C40 C35 C36 C37 0.5(7)
C8 C35 C36 C37 172.6(4)
C35 C36 C37 C38 -0.9(8)
C36 C37 C38 C39 0.7(8)
C37 C38 C39 C40 -0.2(8)
C38 C39 C40 C35 -0.2(8)
C36 C35 C40 C39 0.0(7)
C8 C35 C40 C39 -172.2(4)
C10 C9 C41 C46 -138.8(5)
C8 C9 C41 C46 43.6(7)
C10 C9 C41 C42 44.7(7)
C8 C9 C41 C42 -132.9(5)
C46 C41 C42 C43 1.7(7)
C9 C41 C42 C43 178.4(4)
C41 C42 C43 C44 -1.9(8)
C42 C43 C44 C45 1.0(10)
C43 C44 C45 C46 0.0(10)
C42 C41 C46 C45 -0.7(8)
C9 C41 C46 C45 -177.2(5)
C44 C45 C46 C41 -0.2(9)
C9 C10 C47 C48 -140.6(5)
P6 C10 C47 C48 44.6(6)
C9 C10 C47 C52 45.8(7)
P6 C10 C47 C52 -129.0(4)
C52 C47 C48 C49 -2.1(7)
C10 C47 C48 C49 -176.0(4)
C47 C48 C49 C50 2.0(7)
C48 C49 C50 C51 -0.2(8)
C49 C50 C51 C52 -1.5(8)
C50 C51 C52 C47 1.4(7)
C48 C47 C52 C51 0.3(7)
C10 C47 C52 C51 174.2(4)
